data_7718313
loop_
_publ_author_name
'Kumar, Amit'
'Golwankar, Riddhi R.'
'Pyrch, Mikaela M. F.'
'Cooper, Fynn L.'
'Arehart, Grant A.'
'Carter, Korey P.'
'Oliver, Allen G.'
'Day, Victor W.'
'Forbes, Tori Z.'
'Blakemore, James D.'

_publ_section_title
;
 Macrocyclic control of electron transfer to high valent uranium in
 heterobimetallic complexes.
;
_journal_issue 20
_journal_name_full 'Dalton transactions (Cambridge, England : 2003)'
_journal_page_first 8061
_journal_page_last 8075
_journal_paper_doi 10.1039/d4dt03503h
_journal_volume 54
_journal_year 2025
_chemical_formula_moiety '	C25 H27 Ca F6 N3 O13 S2 U'
_chemical_formula_sum 'C25 H27 Ca F6 N3 O13 S2 U'
_chemical_formula_weight 1033.72
_chemical_properties_physical Moisture-sensitive
_space_group_crystal_system monoclinic
_space_group_IT_number 14
_space_group_name_Hall '-P 2ybc'
_space_group_name_H-M_alt 'P 1 21/c 1'
_atom_sites_solution_hydrogens geom
_atom_sites_solution_primary direct
_audit_creation_method
;FinalCif V146 by Daniel Kratzert, Freiburg 2025, 
https://dkratzert.de/finalcif.html
;
_audit_update_record
;
2025-02-19 deposited with the CCDC.	2025-03-12 downloaded from the CCDC.
;
_cell_angle_alpha 90
_cell_angle_beta 106.773(2)
_cell_angle_gamma 90
_cell_formula_units_Z 4
_cell_length_a 12.2866(8)
_cell_length_b 18.0256(12)
_cell_length_c 15.5245(10)
_cell_measurement_reflns_used 9989
_cell_measurement_temperature 120(2)
_cell_measurement_theta_max 28.219
_cell_measurement_theta_min 2.6435
_cell_volume 3292.0(4)
_computing_cell_refinement 'SAINT V8.40B'
_computing_data_reduction 'SAINT V8.40B'
_computing_molecular_graphics 'ShelXle (H\"ubschle 2011)'
_computing_publication_material 'SHELXL 2018/3 (Sheldrick, 2018)'
_computing_structure_refinement 'SHELXL-2018/3 (Sheldrick, 2018)'
_computing_structure_solution 'SHELXT (G. Sheldrick)'
_diffrn_ambient_environment N~2~
_diffrn_ambient_temperature 120(2)
_diffrn_detector CMOS
_diffrn_detector_area_resol_mean 7.41
_diffrn_detector_type 'Bruker PHOTON-II'
_diffrn_measured_fraction_theta_full 1.000
_diffrn_measured_fraction_theta_max 1.000
_diffrn_measurement_device 'three-circle diffractometer'
_diffrn_measurement_device_type 'Bruker APEX2'
_diffrn_measurement_method '\w and \f scans'
_diffrn_measurement_specimen_support 'MiTeGen micromount'
_diffrn_radiation_monochromator 'Bruker TRIUMPH curved-graphite'
_diffrn_radiation_probe x-ray
_diffrn_radiation_type MoK\a
_diffrn_radiation_wavelength 0.71073
_diffrn_reflns_av_R_equivalents 0.0581
_diffrn_reflns_av_unetI/netI 0.0315
_diffrn_reflns_Laue_measured_fraction_full 1.000
_diffrn_reflns_Laue_measured_fraction_max 1.000
_diffrn_reflns_limit_h_max 16
_diffrn_reflns_limit_h_min -16
_diffrn_reflns_limit_k_max 21
_diffrn_reflns_limit_k_min -24
_diffrn_reflns_limit_l_max 20
_diffrn_reflns_limit_l_min -20
_diffrn_reflns_number 85825
_diffrn_reflns_point_group_measured_fraction_full 1.000
_diffrn_reflns_point_group_measured_fraction_max 1.000
_diffrn_reflns_theta_full 25.242
_diffrn_reflns_theta_max 28.327
_diffrn_reflns_theta_min 1.731
_diffrn_source 'fine-focus sealed X-ray tube'
_diffrn_source_current 35
_diffrn_source_type 'fine-focus sealed tube'
_diffrn_source_voltage 50
_exptl_absorpt_coefficient_mu 5.316
_exptl_absorpt_correction_T_max 0.7087
_exptl_absorpt_correction_T_min 0.4525
_exptl_absorpt_correction_type numerical
_exptl_absorpt_process_details
;SADABS-2016/2 - Bruker AXS area detector scaling and absorption correction: 
Krause, L., Herbst-Irmer, R., Sheldrick G.M. & Stalke D., J. Appl. Cryst. 48 
(2015) 3-10
;
_exptl_crystal_colour orange
_exptl_crystal_density_diffrn 2.086
_exptl_crystal_description block
_exptl_crystal_F_000 2000
_exptl_crystal_recrystallization_method 'Re-crystallisation from solvent'
_exptl_crystal_size_max 0.210
_exptl_crystal_size_mid 0.151
_exptl_crystal_size_min 0.120
_exptl_transmission_factor_max 0.7087
_exptl_transmission_factor_min 0.4525
_refine_diff_density_max 3.740
_refine_diff_density_min -1.679
_refine_diff_density_rms 0.144
_refine_ls_extinction_method none
_refine_ls_goodness_of_fit_ref 1.077
_refine_ls_hydrogen_treatment constr
_refine_ls_matrix_type full
_refine_ls_number_parameters 561
_refine_ls_number_reflns 8210
_refine_ls_number_restraints 78
_refine_ls_restrained_S_all 1.079
_refine_ls_R_factor_all 0.0652
_refine_ls_R_factor_gt 0.0481
_refine_ls_shift/su_max 0.011
_refine_ls_shift/su_mean 0.000
_refine_ls_structure_factor_coef Fsqd
_refine_ls_weighting_details 'w=1/[\s^2^(Fo^2^)+(0.0405P)^2^+19.7280P] where P=(Fo^2^+2Fc^2^)/3'
_refine_ls_weighting_scheme calc
_refine_ls_wR_factor_gt 0.1042
_refine_ls_wR_factor_ref 0.1115
_reflns_Friedel_coverage 0.000
_reflns_number_gt 6557
_reflns_number_total 8210
_reflns_threshold_expression 'I > 2\s(I)'
_cod_data_source_file d4dt03503h3.cif
_cod_data_source_block ak2153g
_cod_depositor_comments 'Adding full bibliography for 7718311--7718320.cif.'
_cod_original_sg_symbol_H-M 'P 21/c'
_cod_database_code 7718313
_shelx_shelxl_version_number 2018/3
_shelx_space_group_comment
;
The symmetry employed for this shelxl refinement is uniquely defined
by the following loop, which should always be used as a source of
symmetry information in preference to the above space-group names.
They are only intended as comments.
;
_shelx_estimated_absorpt_t_min 0.401
_shelx_estimated_absorpt_t_max 0.568
_diffrn_measurement_ambient_temperature_device_make 'Oxford Cryostream 700'

loop_
_space_group_symop_operation_xyz
'x, y, z'
'-x, y+1/2, -z+1/2'
'-x, -y, -z'
'x, -y-1/2, z-1/2'

loop_
_atom_site_label
_atom_site_type_symbol
_atom_site_fract_x
_atom_site_fract_y
_atom_site_fract_z
_atom_site_U_iso_or_equiv
_atom_site_adp_type
_atom_site_occupancy
_atom_site_site_symmetry_order
_atom_site_calc_flag
_atom_site_refinement_flags_posn
_atom_site_refinement_flags_adp
_atom_site_refinement_flags_occupancy
_atom_site_disorder_assembly
_atom_site_disorder_group
U U 0.41561(2) 0.36751(2) 0.24286(2) 0.03510(8) Uani 1 1 d . . . . .
Ca Ca 0.71596(10) 0.37758(7) 0.37892(8) 0.0350(3) Uani 1 1 d . . . . .
O1 O 0.5497(4) 0.3009(3) 0.3490(3) 0.0389(10) Uani 1 1 d . . . . .
O2 O 0.5519(3) 0.4532(3) 0.3084(3) 0.0371(10) Uani 1 1 d . . . . .
O5 O 0.7153(4) 0.2886(3) 0.4975(3) 0.0502(13) Uani 1 1 d D . . . .
O7 O 0.4925(4) 0.3461(3) 0.1655(3) 0.0417(11) Uani 1 1 d . . . . .
O8 O 0.3313(4) 0.3874(3) 0.3157(3) 0.0509(13) Uani 1 1 d . . . . .
N1 N 0.3379(5) 0.2376(4) 0.2357(4) 0.0455(14) Uani 1 1 d . . . . .
N2 N 0.3455(4) 0.4896(4) 0.1692(4) 0.0460(15) Uani 1 1 d . . . . .
N3 N 0.2382(4) 0.3534(3) 0.1081(4) 0.0493(16) Uani 1 1 d D . . . .
C1 C 0.3727(6) 0.1846(5) 0.2897(5) 0.0478(17) Uani 1 1 d . . . . .
H1 H 0.329284 0.140209 0.276557 0.057 Uiso 1 1 calc R U . . .
C2 C 0.4714(6) 0.1822(4) 0.3703(4) 0.0394(15) Uani 1 1 d . . . . .
C3 C 0.4848(6) 0.1179(4) 0.4229(5) 0.0467(17) Uani 1 1 d . . . . .
H3 H 0.432093 0.078337 0.404253 0.056 Uiso 1 1 calc R U . . .
C4 C 0.5716(7) 0.1106(5) 0.5000(5) 0.0506(19) Uani 1 1 d . . . . .
H4 H 0.577678 0.066822 0.535095 0.061 Uiso 1 1 calc R U . . .
C5 C 0.6509(6) 0.1663(4) 0.5278(4) 0.0450(17) Uani 1 1 d . . . . .
H5 H 0.711028 0.161213 0.581919 0.054 Uiso 1 1 calc R U . . .
C6 C 0.6423(5) 0.2293(4) 0.4764(4) 0.0413(16) Uani 1 1 d . . . . .
C7 C 0.5525(5) 0.2391(4) 0.3961(4) 0.0361(14) Uani 1 1 d . . . . .
C8 C 0.8112(9) 0.2707(9) 0.5733(9) 0.039(4) Uani 0.495(11) 1 d D U P A 1
H8A H 0.837892 0.219433 0.568358 0.047 Uiso 0.495(11) 1 calc R U P A 1
H8B H 0.791181 0.275401 0.630436 0.047 Uiso 0.495(11) 1 calc R U P A 1
C9 C 0.9021(10) 0.3271(6) 0.5690(8) 0.039(3) Uani 0.495(11) 1 d D . P A 1
H9A H 0.953025 0.335661 0.630409 0.046 Uiso 0.495(11) 1 calc R U P A 1
H9B H 0.948461 0.306697 0.531960 0.046 Uiso 0.495(11) 1 calc R U P A 1
O4 O 0.8536(10) 0.3966(6) 0.5314(7) 0.035(3) Uani 0.495(11) 1 d D U P A 1
C10 C 0.8136(10) 0.4381(6) 0.5953(7) 0.037(3) Uani 0.495(11) 1 d D . P A 1
H10A H 0.877600 0.449247 0.649276 0.045 Uiso 0.495(11) 1 calc R U P A 1
H10B H 0.756235 0.408893 0.614260 0.045 Uiso 0.495(11) 1 calc R U P A 1
C11 C 0.7612(10) 0.5097(6) 0.5502(7) 0.038(3) Uani 0.495(11) 1 d D . P A 1
H11A H 0.726711 0.538221 0.590139 0.046 Uiso 0.495(11) 1 calc R U P A 1
H11B H 0.819230 0.540878 0.534869 0.046 Uiso 0.495(11) 1 calc R U P A 1
O3 O 0.6755(8) 0.4863(5) 0.4700(6) 0.033(2) Uani 0.495(11) 1 d D . P A 1
C12 C 0.5967(13) 0.5366(9) 0.4217(15) 0.047(6) Uani 0.495(11) 1 d DG . P A 1
C13 C 0.5845(13) 0.6058(11) 0.4573(12) 0.046(6) Uani 0.495(11) 1 d DG . P A 1
H13 H 0.633755 0.620045 0.514129 0.055 Uiso 0.495(11) 1 calc R U P A 1
C14 C 0.5004(16) 0.6541(8) 0.4098(15) 0.048(7) Uani 0.495(11) 1 d DG . P A 1
H14 H 0.492106 0.701417 0.434118 0.057 Uiso 0.495(11) 1 calc R U P A 1
C15 C 0.4284(18) 0.6332(11) 0.3266(14) 0.062(9) Uani 0.495(11) 1 d DG . P A 1
H15 H 0.370861 0.666281 0.294115 0.075 Uiso 0.495(11) 1 calc R U P A 1
C16 C 0.4405(18) 0.5640(13) 0.2910(12) 0.031(5) Uani 0.495(11) 1 d DG . P A 1
C17 C 0.5246(16) 0.5157(9) 0.3385(16) 0.028(5) Uani 0.495(11) 1 d DG . P A 1
C8' C 0.8134(11) 0.2928(7) 0.5752(8) 0.035(4) Uani 0.505(11) 1 d D U P A 2
H8'A H 0.873670 0.259774 0.566562 0.042 Uiso 0.505(11) 1 calc R U P A 2
H8'B H 0.792552 0.275461 0.628876 0.042 Uiso 0.505(11) 1 calc R U P A 2
C9' C 0.8587(11) 0.3718(7) 0.5911(7) 0.045(4) Uani 0.505(11) 1 d D . P A 2
H9'A H 0.804037 0.403785 0.609698 0.054 Uiso 0.505(11) 1 calc R U P A 2
H9'B H 0.931902 0.372481 0.639234 0.054 Uiso 0.505(11) 1 calc R U P A 2
O4' O 0.8744(10) 0.3983(6) 0.5083(7) 0.039(3) Uani 0.505(11) 1 d D U P A 2
C10' C 0.9129(9) 0.4736(6) 0.5111(9) 0.047(4) Uani 0.505(11) 1 d D . P A 2
H10C H 0.937917 0.484245 0.457201 0.057 Uiso 0.505(11) 1 calc R U P A 2
H10D H 0.978375 0.481242 0.565070 0.057 Uiso 0.505(11) 1 calc R U P A 2
C11' C 0.8164(9) 0.5257(8) 0.5139(9) 0.051(4) Uani 0.505(11) 1 d D . P A 2
H11C H 0.803418 0.524077 0.573913 0.061 Uiso 0.505(11) 1 calc R U P A 2
H11D H 0.835291 0.577299 0.501693 0.061 Uiso 0.505(11) 1 calc R U P A 2
O3' O 0.7165(8) 0.5009(6) 0.4457(6) 0.038(3) Uani 0.505(11) 1 d D . P A 2
C12' C 0.6258(12) 0.5493(8) 0.4205(13) 0.036(5) Uani 0.505(11) 1 d DG . P A 2
C13' C 0.6162(12) 0.6190(9) 0.4559(10) 0.044(6) Uani 0.505(11) 1 d DG . P A 2
H13' H 0.669115 0.634136 0.510729 0.053 Uiso 0.505(11) 1 calc R U P A 2
C14' C 0.5290(15) 0.6665(7) 0.4112(12) 0.042(5) Uani 0.505(11) 1 d DG . P A 2
H14' H 0.522479 0.714092 0.435359 0.050 Uiso 0.505(11) 1 calc R U P A 2
C15' C 0.4516(16) 0.6442(10) 0.3310(11) 0.031(4) Uani 0.505(11) 1 d DG . P A 2
H15' H 0.392019 0.676709 0.300386 0.037 Uiso 0.505(11) 1 calc R U P A 2
C16' C 0.4612(16) 0.5745(12) 0.2956(12) 0.041(7) Uani 0.505(11) 1 d DG . P A 2
C17' C 0.5483(15) 0.5271(9) 0.3403(15) 0.027(5) Uani 0.505(11) 1 d DG . P A 2
C18 C 0.3681(6) 0.5532(5) 0.2068(5) 0.0485(18) Uani 1 1 d . . . . .
H18 H 0.332218 0.595436 0.174183 0.058 Uiso 1 1 calc R U . A 1
C19 C 0.2565(6) 0.4865(5) 0.0800(5) 0.063(2) Uani 0.709(11) 1 d D . P B 1
H19A H 0.291061 0.474699 0.031406 0.075 Uiso 0.709(11) 1 calc R U P B 1
H19B H 0.216052 0.534487 0.066282 0.075 Uiso 0.709(11) 1 calc R U P B 1
C19' C 0.2565(6) 0.4865(5) 0.0800(5) 0.063(2) Uani 0.291(11) 1 d D . P B 2
H19C H 0.276759 0.521725 0.038219 0.075 Uiso 0.291(11) 1 calc R U P B 2
H19D H 0.182702 0.502309 0.087714 0.075 Uiso 0.291(11) 1 calc R U P B 2
C20 C 0.1754(7) 0.4252(4) 0.0894(8) 0.061(3) Uani 0.709(11) 1 d D U P B 1
H20A H 0.142902 0.437117 0.139112 0.073 Uiso 0.709(11) 1 calc R U P B 1
H20B H 0.112117 0.421098 0.033140 0.073 Uiso 0.709(11) 1 calc R U P B 1
C21 C 0.1671(6) 0.2945(4) 0.1304(7) 0.056(3) Uani 0.709(11) 1 d D U P B 1
H21A H 0.101761 0.284340 0.077039 0.067 Uiso 0.709(11) 1 calc R U P B 1
H21B H 0.136594 0.312134 0.179270 0.067 Uiso 0.709(11) 1 calc R U P B 1
C22 C 0.2329(6) 0.2228(4) 0.1600(6) 0.062(2) Uani 0.709(11) 1 d D . P B 1
H22A H 0.184279 0.186638 0.179658 0.075 Uiso 0.709(11) 1 calc R U P B 1
H22B H 0.254267 0.200958 0.108616 0.075 Uiso 0.709(11) 1 calc R U P B 1
C23 C 0.2651(9) 0.3341(8) 0.0229(5) 0.067(4) Uani 0.709(11) 1 d D U P B 1
H23A H 0.195400 0.336161 -0.027554 0.100 Uiso 0.709(11) 1 calc R U P B 1
H23B H 0.296837 0.283858 0.027709 0.100 Uiso 0.709(11) 1 calc R U P B 1
H23C H 0.320556 0.369484 0.012656 0.100 Uiso 0.709(11) 1 calc R U P B 1
C20' C 0.244(2) 0.4089(5) 0.0387(8) 0.050(7) Uiso 0.291(11) 1 d D . P B 2
H20C H 0.173416 0.406348 -0.012380 0.060 Uiso 0.291(11) 1 calc R U P B 2
H20D H 0.309120 0.397855 0.015680 0.060 Uiso 0.291(11) 1 calc R U P B 2
C21' C 0.226(2) 0.2740(4) 0.0806(7) 0.044(6) Uiso 0.291(11) 1 d D . P B 2
H21C H 0.286115 0.260726 0.052854 0.052 Uiso 0.291(11) 1 calc R U P B 2
H21D H 0.151389 0.266844 0.034801 0.052 Uiso 0.291(11) 1 calc R U P B 2
C22' C 0.2329(6) 0.2228(4) 0.1600(6) 0.062(2) Uani 0.291(11) 1 d D . P B 2
H22C H 0.165114 0.230030 0.181299 0.075 Uiso 0.291(11) 1 calc R U P B 2
H22D H 0.233386 0.170552 0.140325 0.075 Uiso 0.291(11) 1 calc R U P B 2
C23' C 0.1340(15) 0.3670(15) 0.1368(18) 0.054(7) Uiso 0.291(11) 1 d D . P B 2
H23D H 0.131918 0.332026 0.184660 0.081 Uiso 0.291(11) 1 calc R U P B 2
H23E H 0.066450 0.359958 0.085366 0.081 Uiso 0.291(11) 1 calc R U P B 2
H23F H 0.135203 0.417881 0.159283 0.081 Uiso 0.291(11) 1 calc R U P B 2
S1 S 0.88623(13) 0.21192(9) 0.35310(10) 0.0340(3) Uani 1 1 d . . . . .
F11 F 1.0866(4) 0.2067(3) 0.3279(4) 0.0798(16) Uani 1 1 d . . . . .
F12 F 0.9743(4) 0.2876(3) 0.2465(3) 0.0610(12) Uani 1 1 d . . . . .
F13 F 1.0522(5) 0.3079(3) 0.3878(3) 0.0799(16) Uani 1 1 d . . . . .
O11 O 0.8065(5) 0.2730(3) 0.3432(4) 0.0590(15) Uani 1 1 d . . . . .
O12 O 0.9317(4) 0.1841(3) 0.4421(3) 0.0480(12) Uani 1 1 d . . . . .
O13 O 0.8496(4) 0.1572(3) 0.2847(3) 0.0473(12) Uani 1 1 d . . . . .
C24 C 1.0051(6) 0.2558(4) 0.3276(5) 0.0480(17) Uani 1 1 d . . . . .
S2 S 0.82247(18) 0.49786(12) 0.24152(15) 0.0588(5) Uani 1 1 d . . . . .
F21 F 0.9655(6) 0.5300(3) 0.1511(4) 0.0950(19) Uani 1 1 d . . . . .
F22 F 0.9083(4) 0.4188(3) 0.1367(4) 0.0703(14) Uani 1 1 d . . . . .
F23 F 1.0296(4) 0.4528(3) 0.2593(4) 0.0857(17) Uani 1 1 d . . . . .
O21 O 0.8084(6) 0.4311(4) 0.2859(6) 0.094(2) Uani 1 1 d . . . . .
O22 O 0.8693(7) 0.5589(4) 0.3008(5) 0.091(2) Uani 1 1 d . . . . .
O23 O 0.7332(6) 0.5157(4) 0.1641(5) 0.087(2) Uani 1 1 d . . . . .
C25 C 0.9364(7) 0.4741(4) 0.1964(6) 0.058(2) Uani 1 1 d . . . . .

loop_
_atom_site_aniso_label
_atom_site_aniso_U_11
_atom_site_aniso_U_22
_atom_site_aniso_U_33
_atom_site_aniso_U_23
_atom_site_aniso_U_13
_atom_site_aniso_U_12
U 0.02156(11) 0.05734(16) 0.02220(11) 0.00941(10) -0.00034(7) -0.00049(10)
Ca 0.0233(5) 0.0458(8) 0.0301(6) -0.0052(5) -0.0017(4) 0.0058(5)
O1 0.030(2) 0.055(3) 0.026(2) 0.0075(19) -0.0015(17) -0.001(2)
O2 0.028(2) 0.048(3) 0.028(2) -0.0015(19) -0.0024(17) 0.0108(19)
O5 0.035(2) 0.084(4) 0.024(2) 0.005(2) -0.0036(18) 0.000(2)
O7 0.038(2) 0.059(3) 0.025(2) 0.0021(19) 0.0047(18) -0.002(2)
O8 0.031(2) 0.088(4) 0.036(2) 0.014(2) 0.0119(19) 0.011(2)
N1 0.033(3) 0.062(4) 0.036(3) 0.018(3) 0.000(2) -0.006(3)
N2 0.025(3) 0.067(4) 0.039(3) 0.018(3) -0.001(2) 0.000(3)
N3 0.033(3) 0.071(4) 0.034(3) 0.015(3) -0.006(2) -0.010(3)
C1 0.035(3) 0.064(5) 0.042(4) 0.007(3) 0.007(3) -0.012(3)
C2 0.038(3) 0.050(4) 0.029(3) 0.008(3) 0.007(3) 0.005(3)
C3 0.050(4) 0.054(5) 0.036(3) 0.008(3) 0.013(3) 0.006(3)
C4 0.058(5) 0.058(5) 0.036(3) 0.017(3) 0.014(3) 0.023(4)
C5 0.042(4) 0.064(5) 0.025(3) 0.005(3) 0.004(3) 0.020(3)
C6 0.030(3) 0.068(5) 0.025(3) 0.002(3) 0.006(2) 0.010(3)
C7 0.028(3) 0.057(4) 0.022(3) 0.005(3) 0.004(2) 0.008(3)
C8 0.039(5) 0.040(6) 0.033(5) -0.003(4) 0.004(4) 0.005(4)
C9 0.040(7) 0.043(8) 0.028(6) -0.013(5) 0.001(5) 0.012(6)
O4 0.027(4) 0.047(4) 0.029(5) -0.001(3) 0.004(3) 0.006(3)
C10 0.034(6) 0.047(8) 0.025(6) -0.007(5) -0.002(5) 0.000(6)
C11 0.035(7) 0.045(8) 0.029(6) -0.003(5) 0.001(5) -0.006(6)
O3 0.033(5) 0.036(5) 0.022(5) 0.005(4) -0.004(4) -0.003(4)
C12 0.030(9) 0.051(11) 0.050(12) 0.005(9) -0.006(8) -0.007(8)
C13 0.047(11) 0.061(12) 0.028(8) -0.004(7) 0.007(7) -0.027(9)
C14 0.036(10) 0.031(9) 0.083(16) 0.000(8) 0.028(10) 0.002(8)
C15 0.026(10) 0.072(18) 0.090(19) 0.002(13) 0.021(9) 0.003(10)
C16 0.021(8) 0.036(9) 0.040(10) -0.003(7) 0.016(6) 0.006(8)
C17 0.016(9) 0.039(9) 0.023(8) 0.000(6) -0.002(6) -0.010(7)
C8' 0.034(5) 0.040(6) 0.024(5) -0.001(4) -0.001(4) 0.001(4)
C9' 0.042(7) 0.065(10) 0.020(6) 0.000(6) -0.004(5) 0.005(7)
O4' 0.031(4) 0.051(5) 0.030(4) 0.001(3) 0.003(3) 0.003(3)
C10' 0.033(7) 0.070(10) 0.029(6) -0.002(6) -0.005(5) -0.007(7)
C11' 0.053(9) 0.054(9) 0.032(7) -0.021(6) -0.011(7) 0.005(7)
O3' 0.040(6) 0.048(6) 0.020(5) -0.005(4) -0.003(4) 0.005(5)
C12' 0.034(9) 0.037(8) 0.026(8) -0.014(6) -0.010(6) 0.006(8)
C13' 0.047(11) 0.038(10) 0.041(9) -0.016(7) 0.003(8) 0.010(9)
C14' 0.045(12) 0.043(10) 0.043(10) -0.006(7) 0.023(8) 0.005(9)
C15' 0.023(8) 0.035(8) 0.037(9) 0.005(6) 0.013(6) 0.017(7)
C16' 0.023(9) 0.053(14) 0.046(11) 0.014(9) 0.008(7) -0.003(8)
C17' 0.015(8) 0.032(8) 0.036(9) -0.007(7) 0.012(7) 0.003(8)
C18 0.029(3) 0.067(5) 0.047(4) 0.022(4) 0.007(3) 0.011(3)
C19 0.040(4) 0.078(6) 0.050(4) 0.031(4) -0.018(3) -0.009(4)
C19' 0.040(4) 0.078(6) 0.050(4) 0.031(4) -0.018(3) -0.009(4)
C20 0.035(5) 0.077(7) 0.061(6) 0.025(5) -0.002(4) -0.003(5)
C21 0.031(4) 0.076(7) 0.050(5) 0.019(5) -0.003(4) -0.012(4)
C22 0.039(4) 0.071(5) 0.059(5) 0.022(4) -0.014(3) -0.024(4)
C23 0.045(6) 0.113(10) 0.029(5) 0.006(6) -0.010(4) -0.032(6)
C22' 0.039(4) 0.071(5) 0.059(5) 0.022(4) -0.014(3) -0.024(4)
S1 0.0323(7) 0.0422(8) 0.0253(7) 0.0018(6) 0.0047(6) 0.0057(6)
F11 0.041(3) 0.106(4) 0.097(4) 0.015(3) 0.027(3) 0.021(3)
F12 0.063(3) 0.077(3) 0.040(2) 0.012(2) 0.009(2) -0.022(2)
F13 0.085(4) 0.078(4) 0.063(3) -0.014(3) -0.001(3) -0.046(3)
O11 0.064(3) 0.068(4) 0.052(3) 0.014(3) 0.028(3) 0.034(3)
O12 0.051(3) 0.060(3) 0.028(2) 0.010(2) 0.003(2) 0.002(2)
O13 0.049(3) 0.052(3) 0.036(2) -0.004(2) 0.006(2) -0.011(2)
C24 0.047(4) 0.054(4) 0.039(4) 0.000(3) 0.006(3) -0.014(3)
S2 0.0542(11) 0.0483(11) 0.0591(12) -0.0030(9) -0.0072(9) 0.0132(9)
F21 0.110(5) 0.068(4) 0.104(5) 0.020(3) 0.028(4) -0.022(3)
F22 0.061(3) 0.062(3) 0.085(4) -0.017(3) 0.017(3) -0.009(2)
F23 0.045(3) 0.100(4) 0.093(4) 0.010(3) -0.011(3) 0.000(3)
O21 0.082(5) 0.075(5) 0.147(7) 0.030(5) 0.066(5) 0.019(4)
O22 0.098(5) 0.076(5) 0.076(5) -0.026(4) -0.012(4) 0.002(4)
O23 0.070(4) 0.088(5) 0.076(4) -0.017(4) -0.022(3) 0.032(4)
C25 0.051(4) 0.041(4) 0.070(5) -0.001(4) -0.003(4) -0.012(3)

loop_
_atom_type_symbol
_atom_type_description
_atom_type_scat_dispersion_real
_atom_type_scat_dispersion_imag
_atom_type_scat_source
C C 0.0033 0.0016 'International Tables Vol C Tables 4.2.6.8 and 6.1.1.4'
H H 0.0000 0.0000 'International Tables Vol C Tables 4.2.6.8 and 6.1.1.4'
Ca Ca 0.2262 0.3064 'International Tables Vol C Tables 4.2.6.8 and 6.1.1.4'
F F 0.0171 0.0103 'International Tables Vol C Tables 4.2.6.8 and 6.1.1.4'
N N 0.0061 0.0033 'International Tables Vol C Tables 4.2.6.8 and 6.1.1.4'
O O 0.0106 0.0060 'International Tables Vol C Tables 4.2.6.8 and 6.1.1.4'
S S 0.1246 0.1234 'International Tables Vol C Tables 4.2.6.8 and 6.1.1.4'
U U -9.6767 9.6646 'International Tables Vol C Tables 4.2.6.8 and 6.1.1.4'

loop_
_geom_angle_atom_site_label_1
_geom_angle_atom_site_label_2
_geom_angle_atom_site_label_3
_geom_angle
_geom_angle_site_symmetry_1
_geom_angle_site_symmetry_3
_geom_angle_publ_flag
O7 U O8 176.7(2) . . ?
O7 U O2 89.08(19) . . ?
O8 U O2 93.8(2) . . ?
O7 U O1 87.72(18) . . ?
O8 U O1 94.46(19) . . ?
O2 U O1 75.72(16) . . ?
O7 U N2 93.6(2) . . ?
O8 U N2 85.8(2) . . ?
O2 U N2 73.86(17) . . ?
O1 U N2 149.53(18) . . ?
O7 U N1 92.1(2) . . ?
O8 U N1 86.1(2) . . ?
O2 U N1 150.01(16) . . ?
O1 U N1 74.38(16) . . ?
N2 U N1 135.87(18) . . ?
O7 U N3 85.38(19) . . ?
O8 U N3 91.4(2) . . ?
O2 U N3 140.41(16) . . ?
O1 U N3 142.87(17) . . ?
N2 U N3 67.44(18) . . ?
N1 U N3 69.48(17) . . ?
O7 U Ca 76.00(14) . . ?
O8 U Ca 107.22(16) . . ?
O2 U Ca 39.66(10) . . ?
O1 U Ca 39.22(11) . . ?
N2 U Ca 111.84(13) . . ?
N1 U Ca 112.00(13) . . ?
N3 U Ca 161.33(13) . . ?
O21 Ca O11 80.4(2) . . ?
O21 Ca O4' 91.9(3) . . ?
O11 Ca O4' 89.9(3) . . ?
O21 Ca O1 132.0(3) . . ?
O11 Ca O1 85.8(2) . . ?
O4' Ca O1 134.0(3) . . ?
O21 Ca O2 88.7(2) . . ?
O11 Ca O2 137.68(18) . . ?
O4' Ca O2 131.5(3) . . ?
O1 Ca O2 71.62(16) . . ?
O21 Ca O5 149.4(2) . . ?
O11 Ca O5 75.79(18) . . ?
O4' Ca O5 69.4(3) . . ?
O1 Ca O5 65.15(14) . . ?
O2 Ca O5 121.85(16) . . ?
O21 Ca O3' 86.8(4) . . ?
O11 Ca O3' 152.7(3) . . ?
O4' Ca O3' 66.4(3) . . ?
O1 Ca O3' 120.2(3) . . ?
O2 Ca O3' 65.2(2) . . ?
O5 Ca O3' 106.1(3) . . ?
O21 Ca O4 102.5(4) . . ?
O11 Ca O4 95.6(2) . . ?
O1 Ca O4 124.6(3) . . ?
O2 Ca O4 126.7(2) . . ?
O5 Ca O4 61.7(3) . . ?
O21 Ca O3 103.8(3) . . ?
O11 Ca O3 159.2(2) . . ?
O1 Ca O3 105.0(3) . . ?
O2 Ca O3 63.1(2) . . ?
O5 Ca O3 92.5(3) . . ?
O4 Ca O3 63.7(3) . . ?
O21 Ca U 104.8(2) . . ?
O11 Ca U 106.90(16) . . ?
O4' Ca U 157.9(3) . . ?
O1 Ca U 37.37(10) . . ?
O2 Ca U 37.17(11) . . ?
O5 Ca U 100.30(11) . . ?
O3' Ca U 99.61(19) . . ?
O4 Ca U 147.0(2) . . ?
O3 Ca U 91.9(2) . . ?
C7 O1 U 137.0(4) . . ?
C7 O1 Ca 119.4(4) . . ?
U O1 Ca 103.41(18) . . ?
C17 O2 U 120.9(9) . . ?
C17' O2 U 133.8(8) . . ?
C17 O2 Ca 126.4(9) . . ?
C17' O2 Ca 118.3(7) . . ?
U O2 Ca 103.18(18) . . ?
C6 O5 C8' 124.9(7) . . ?
C6 O5 C8 110.1(7) . . ?
C6 O5 Ca 118.4(3) . . ?
C8' O5 Ca 114.4(7) . . ?
C8 O5 Ca 125.6(6) . . ?
C1 N1 C22' 115.9(6) . . ?
C1 N1 C22 115.9(6) . . ?
C1 N1 U 128.5(5) . . ?
C22' N1 U 115.5(4) . . ?
C22 N1 U 115.5(4) . . ?
C18 N2 C19' 117.4(6) . . ?
C18 N2 C19 117.4(6) . . ?
C18 N2 U 125.2(4) . . ?
C19' N2 U 116.8(5) . . ?
C19 N2 U 116.8(5) . . ?
C20' N3 C21' 117.4(6) . . ?
C21 N3 C20 111.2(6) . . ?
C20' N3 C23' 109.2(15) . . ?
C21' N3 C23' 102.5(14) . . ?
C21 N3 C23 109.6(8) . . ?
C20 N3 C23 105.3(8) . . ?
C21 N3 U 107.5(5) . . ?
C20' N3 U 108.7(10) . . ?
C21' N3 U 108.8(8) . . ?
C20 N3 U 110.1(5) . . ?
C23' N3 U 110.0(11) . . ?
C23 N3 U 113.1(5) . . ?
N1 C1 C2 128.7(7) . . ?
N1 C1 H1 115.7 . . ?
C2 C1 H1 115.7 . . ?
C3 C2 C7 118.9(6) . . ?
C3 C2 C1 116.7(7) . . ?
C7 C2 C1 124.4(6) . . ?
C4 C3 C2 121.5(7) . . ?
C4 C3 H3 119.2 . . ?
C2 C3 H3 119.2 . . ?
C3 C4 C5 120.6(7) . . ?
C3 C4 H4 119.7 . . ?
C5 C4 H4 119.7 . . ?
C6 C5 C4 119.5(6) . . ?
C6 C5 H5 120.3 . . ?
C4 C5 H5 120.3 . . ?
O5 C6 C5 124.7(6) . . ?
O5 C6 C7 113.7(6) . . ?
C5 C6 C7 121.6(7) . . ?
O1 C7 C2 123.5(5) . . ?
O1 C7 C6 118.6(6) . . ?
C2 C7 C6 117.9(6) . . ?
O5 C8 C9 104.5(8) . . ?
O5 C8 H8A 110.9 . . ?
C9 C8 H8A 110.9 . . ?
O5 C8 H8B 110.9 . . ?
C9 C8 H8B 110.9 . . ?
H8A C8 H8B 108.9 . . ?
O4 C9 C8 112.2(10) . . ?
O4 C9 H9A 109.2 . . ?
C8 C9 H9A 109.2 . . ?
O4 C9 H9B 109.2 . . ?
C8 C9 H9B 109.2 . . ?
H9A C9 H9B 107.9 . . ?
C9 O4 C10 110.9(10) . . ?
C9 O4 Ca 110.6(7) . . ?
C10 O4 Ca 116.8(7) . . ?
O4 C10 C11 107.9(9) . . ?
O4 C10 H10A 110.1 . . ?
C11 C10 H10A 110.1 . . ?
O4 C10 H10B 110.1 . . ?
C11 C10 H10B 110.1 . . ?
H10A C10 H10B 108.4 . . ?
O3 C11 C10 104.8(8) . . ?
O3 C11 H11A 110.8 . . ?
C10 C11 H11A 110.8 . . ?
O3 C11 H11B 110.8 . . ?
C10 C11 H11B 110.8 . . ?
H11A C11 H11B 108.9 . . ?
C12 O3 C11 120.0(12) . . ?
C12 O3 Ca 115.0(11) . . ?
C11 O3 Ca 119.6(7) . . ?
O3 C12 C13 120.8(16) . . ?
O3 C12 C17 119.1(16) . . ?
C13 C12 C17 120.0 . . ?
C14 C13 C12 120.0 . . ?
C14 C13 H13 120.0 . . ?
C12 C13 H13 120.0 . . ?
C15 C14 C13 120.0 . . ?
C15 C14 H14 120.0 . . ?
C13 C14 H14 120.0 . . ?
C14 C15 C16 120.0 . . ?
C14 C15 H15 120.0 . . ?
C16 C15 H15 120.0 . . ?
C18 C16 C15 113.2(15) . . ?
C18 C16 C17 126.7(14) . . ?
C15 C16 C17 120.0 . . ?
O2 C17 C16 125.6(15) . . ?
O2 C17 C12 114.1(15) . . ?
C16 C17 C12 120.0 . . ?
O5 C8' C9' 111.3(9) . . ?
O5 C8' H8'A 109.4 . . ?
C9' C8' H8'A 109.4 . . ?
O5 C8' H8'B 109.4 . . ?
C9' C8' H8'B 109.4 . . ?
H8'A C8' H8'B 108.0 . . ?
O4' C9' C8' 107.7(11) . . ?
O4' C9' H9'A 110.2 . . ?
C8' C9' H9'A 110.2 . . ?
O4' C9' H9'B 110.2 . . ?
C8' C9' H9'B 110.2 . . ?
H9'A C9' H9'B 108.5 . . ?
C10' O4' C9' 114.6(11) . . ?
C10' O4' Ca 110.8(7) . . ?
C9' O4' Ca 114.4(8) . . ?
O4' C10' C11' 109.4(11) . . ?
O4' C10' H10C 109.8 . . ?
C11' C10' H10C 109.8 . . ?
O4' C10' H10D 109.8 . . ?
C11' C10' H10D 109.8 . . ?
H10C C10' H10D 108.2 . . ?
O3' C11' C10' 107.0(8) . . ?
O3' C11' H11C 110.3 . . ?
C10' C11' H11C 110.3 . . ?
O3' C11' H11D 110.3 . . ?
C10' C11' H11D 110.3 . . ?
H11C C11' H11D 108.6 . . ?
C12' O3' C11' 117.4(11) . . ?
C12' O3' Ca 123.3(9) . . ?
C11' O3' Ca 119.3(7) . . ?
O3' C12' C13' 127.8(12) . . ?
O3' C12' C17' 111.2(13) . . ?
C13' C12' C17' 120.0 . . ?
C14' C13' C12' 120.0 . . ?
C14' C13' H13' 120.0 . . ?
C12' C13' H13' 120.0 . . ?
C13' C14' C15' 120.0 . . ?
C13' C14' H14' 120.0 . . ?
C15' C14' H14' 120.0 . . ?
C14' C15' C16' 120.0 . . ?
C14' C15' H15' 120.0 . . ?
C16' C15' H15' 120.0 . . ?
C17' C16' C15' 120.0 . . ?
C17' C16' C18 123.4(12) . . ?
C15' C16' C18 116.6(12) . . ?
C16' C17' C12' 120.0 . . ?
C16' C17' O2 119.9(12) . . ?
C12' C17' O2 119.9(13) . . ?
N2 C18 C16 124.1(11) . . ?
N2 C18 C16' 129.0(9) . . ?
N2 C18 H18 118.0 . . ?
C16 C18 H18 118.0 . . ?
N2 C19 C20 105.2(6) . . ?
N2 C19 H19A 110.7 . . ?
C20 C19 H19A 110.7 . . ?
N2 C19 H19B 110.7 . . ?
C20 C19 H19B 110.7 . . ?
H19A C19 H19B 108.8 . . ?
N2 C19' C20' 112.5(10) . . ?
N2 C19' H19C 109.1 . . ?
C20' C19' H19C 109.1 . . ?
N2 C19' H19D 109.1 . . ?
C20' C19' H19D 109.1 . . ?
H19C C19' H19D 107.8 . . ?
N3 C20 C19 109.4(6) . . ?
N3 C20 H20A 109.8 . . ?
C19 C20 H20A 109.8 . . ?
N3 C20 H20B 109.8 . . ?
C19 C20 H20B 109.8 . . ?
H20A C20 H20B 108.2 . . ?
N3 C21 C22 112.4(6) . . ?
N3 C21 H21A 109.1 . . ?
C22 C21 H21A 109.1 . . ?
N3 C21 H21B 109.1 . . ?
C22 C21 H21B 109.1 . . ?
H21A C21 H21B 107.8 . . ?
N1 C22 C21 110.3(7) . . ?
N1 C22 H22A 109.6 . . ?
C21 C22 H22A 109.6 . . ?
N1 C22 H22B 109.6 . . ?
C21 C22 H22B 109.6 . . ?
H22A C22 H22B 108.1 . . ?
N3 C23 H23A 109.5 . . ?
N3 C23 H23B 109.5 . . ?
H23A C23 H23B 109.5 . . ?
N3 C23 H23C 109.5 . . ?
H23A C23 H23C 109.5 . . ?
H23B C23 H23C 109.5 . . ?
N3 C20' C19' 109.4(7) . . ?
N3 C20' H20C 109.8 . . ?
C19' C20' H20C 109.8 . . ?
N3 C20' H20D 109.8 . . ?
C19' C20' H20D 109.8 . . ?
H20C C20' H20D 108.2 . . ?
N3 C21' C22' 112.0(7) . . ?
N3 C21' H21C 109.2 . . ?
C22' C21' H21C 109.2 . . ?
N3 C21' H21D 109.2 . . ?
C22' C21' H21D 109.2 . . ?
H21C C21' H21D 107.9 . . ?
N1 C22' C21' 111.3(9) . . ?
N1 C22' H22C 109.4 . . ?
C21' C22' H22C 109.4 . . ?
N1 C22' H22D 109.4 . . ?
C21' C22' H22D 109.4 . . ?
H22C C22' H22D 108.0 . . ?
N3 C23' H23D 109.5 . . ?
N3 C23' H23E 109.5 . . ?
H23D C23' H23E 109.5 . . ?
N3 C23' H23F 109.5 . . ?
H23D C23' H23F 109.5 . . ?
H23E C23' H23F 109.5 . . ?
O12 S1 O13 115.5(3) . . ?
O12 S1 O11 115.7(3) . . ?
O13 S1 O11 112.8(3) . . ?
O12 S1 C24 104.6(3) . . ?
O13 S1 C24 104.0(3) . . ?
O11 S1 C24 102.0(4) . . ?
S1 O11 Ca 160.0(4) . . ?
F13 C24 F12 107.9(6) . . ?
F13 C24 F11 106.9(6) . . ?
F12 C24 F11 107.2(6) . . ?
F13 C24 S1 111.8(5) . . ?
F12 C24 S1 111.6(5) . . ?
F11 C24 S1 111.2(5) . . ?
O23 S2 O21 115.6(5) . . ?
O23 S2 O22 115.9(4) . . ?
O21 S2 O22 114.8(5) . . ?
O23 S2 C25 103.0(4) . . ?
O21 S2 C25 101.9(4) . . ?
O22 S2 C25 102.7(4) . . ?
S2 O21 Ca 144.4(4) . . ?
F23 C25 F21 107.5(7) . . ?
F23 C25 F22 106.7(7) . . ?
F21 C25 F22 104.7(7) . . ?
F23 C25 S2 112.8(7) . . ?
F21 C25 S2 112.6(6) . . ?
F22 C25 S2 112.1(5) . . ?

loop_
_geom_bond_atom_site_label_1
_geom_bond_atom_site_label_2
_geom_bond_distance
_geom_bond_site_symmetry_2
_geom_bond_publ_flag
U O7 1.772(5) . ?
U O8 1.776(5) . ?
U O2 2.289(4) . ?
U O1 2.303(4) . ?
U N2 2.514(6) . ?
U N1 2.520(6) . ?
U N3 2.561(5) . ?
U Ca 3.6898(12) . ?
Ca O21 2.291(7) . ?
Ca O11 2.336(5) . ?
Ca O4' 2.388(11) . ?
Ca O1 2.398(5) . ?
Ca O2 2.418(4) . ?
Ca O5 2.443(5) . ?
Ca O3' 2.453(9) . ?
Ca O4 2.504(11) . ?
Ca O3 2.547(10) . ?
O1 C7 1.327(8) . ?
O2 C17 1.300(14) . ?
O2 C17' 1.426(13) . ?
O5 C6 1.372(9) . ?
O5 C8' 1.441(5) . ?
O5 C8 1.442(5) . ?
N1 C1 1.262(9) . ?
N1 C22' 1.497(8) . ?
N1 C22 1.497(8) . ?
N2 C18 1.279(10) . ?
N2 C19' 1.498(8) . ?
N2 C19 1.498(8) . ?
N3 C21 1.479(5) . ?
N3 C20' 1.486(5) . ?
N3 C21' 1.489(5) . ?
N3 C20 1.490(5) . ?
N3 C23' 1.491(5) . ?
N3 C23 1.495(5) . ?
C1 C2 1.470(9) . ?
C1 H1 0.9500 . ?
C2 C3 1.401(9) . ?
C2 C7 1.405(10) . ?
C3 C4 1.361(10) . ?
C3 H3 0.9500 . ?
C4 C5 1.379(11) . ?
C4 H4 0.9500 . ?
C5 C6 1.374(10) . ?
C5 H5 0.9500 . ?
C6 C7 1.418(8) . ?
C8 C9 1.526(5) . ?
C8 H8A 0.9900 . ?
C8 H8B 0.9900 . ?
C9 O4 1.437(5) . ?
C9 H9A 0.9900 . ?
C9 H9B 0.9900 . ?
O4 C10 1.437(5) . ?
C10 C11 1.520(5) . ?
C10 H10A 0.9900 . ?
C10 H10B 0.9900 . ?
C11 O3 1.443(5) . ?
C11 H11A 0.9900 . ?
C11 H11B 0.9900 . ?
O3 C12 1.380(5) . ?
C12 C13 1.3900 . ?
C12 C17 1.3900 . ?
C13 C14 1.3900 . ?
C13 H13 0.9500 . ?
C14 C15 1.3900 . ?
C14 H14 0.9500 . ?
C15 C16 1.3900 . ?
C15 H15 0.9500 . ?
C16 C18 1.366(16) . ?
C16 C17 1.3900 . ?
C8' C9' 1.522(5) . ?
C8' H8'A 0.9900 . ?
C8' H8'B 0.9900 . ?
C9' O4' 1.436(5) . ?
C9' H9'A 0.9900 . ?
C9' H9'B 0.9900 . ?
O4' C10' 1.433(5) . ?
C10' C11' 1.523(5) . ?
C10' H10C 0.9900 . ?
C10' H10D 0.9900 . ?
C11' O3' 1.441(5) . ?
C11' H11C 0.9900 . ?
C11' H11D 0.9900 . ?
O3' C12' 1.380(5) . ?
C12' C13' 1.3900 . ?
C12' C17' 1.3900 . ?
C13' C14' 1.3900 . ?
C13' H13' 0.9500 . ?
C14' C15' 1.3900 . ?
C14' H14' 0.9500 . ?
C15' C16' 1.3900 . ?
C15' H15' 0.9500 . ?
C16' C17' 1.3900 . ?
C16' C18 1.564(15) . ?
C18 H18 0.9500 . ?
C19 C20 1.523(5) . ?
C19 H19A 0.9900 . ?
C19 H19B 0.9900 . ?
C19' C20' 1.528(5) . ?
C19' H19C 0.9900 . ?
C19' H19D 0.9900 . ?
C20 H20A 0.9900 . ?
C20 H20B 0.9900 . ?
C21 C22 1.524(5) . ?
C21 H21A 0.9900 . ?
C21 H21B 0.9900 . ?
C22 H22A 0.9900 . ?
C22 H22B 0.9900 . ?
C23 H23A 0.9800 . ?
C23 H23B 0.9800 . ?
C23 H23C 0.9800 . ?
C20' H20C 0.9900 . ?
C20' H20D 0.9900 . ?
C21' C22' 1.522(5) . ?
C21' H21C 0.9900 . ?
C21' H21D 0.9900 . ?
C22' H22C 0.9900 . ?
C22' H22D 0.9900 . ?
C23' H23D 0.9800 . ?
C23' H23E 0.9800 . ?
C23' H23F 0.9800 . ?
S1 O12 1.424(4) . ?
S1 O13 1.424(5) . ?
S1 O11 1.452(5) . ?
S1 C24 1.802(7) . ?
F11 C24 1.336(9) . ?
F12 C24 1.335(8) . ?
F13 C24 1.332(8) . ?
S2 O23 1.410(6) . ?
S2 O21 1.422(7) . ?
S2 O22 1.444(7) . ?
S2 C25 1.789(10) . ?
F21 C25 1.335(10) . ?
F22 C25 1.337(9) . ?
F23 C25 1.331(9) . ?

loop_
_geom_hbond_atom_site_label_D
_geom_hbond_atom_site_label_H
_geom_hbond_atom_site_label_A
_geom_hbond_distance_DH
_geom_hbond_distance_HA
_geom_hbond_distance_DA
_geom_hbond_angle_DHA
_geom_hbond_site_symmetry_A
_geom_hbond_publ_flag
C1 H1 O23 0.95 2.62 3.465(10) 147.9 2_645 yes
C8^a H8B^a O13 0.99 2.59 3.432(19) 142.4 4_566 yes
C8^a H8A^a O12 0.99 2.62 3.24(2) 120.7 . yes
C9^a H9B^a O12 0.99 2.59 3.328(13) 131.3 . yes
C10^a H10A^a F23 0.99 2.35 3.188(13) 142.6 3_766 yes
C11^a H11A^a O8 0.99 2.25 3.230(15) 172.5 3_666 yes
C13^a H13^a O8 0.95 2.56 3.377(18) 144.9 3_666 yes
C8'^b H8'A^b O12 0.99 2.63 3.459(19) 141.8 . yes
C10'^b H10D^b O22 0.99 2.47 3.395(14) 154.8 3_766 yes
C21^a H21A^a O12 0.99 2.56 3.490(10) 156.5 4_465 yes
C21^a H21B^a F12 0.99 2.54 3.367(10) 140.6 1_455 yes
C22^a H22A^a O22 0.99 2.44 3.333(10) 150.3 2_645 yes
C23^a H23A^a F11 0.98 2.38 3.268(10) 149.6 4_465 yes
C23'^b H23D^b F12 0.98 2.53 3.275(19) 133.0 1_455 yes
C23'^b H23E^b O12 0.98 2.49 3.44(3) 163.4 4_465 yes
C23'^b H23F^b F23 0.98 2.38 3.010(18) 121.7 1_455 yes

loop_
_geom_torsion_atom_site_label_1
_geom_torsion_atom_site_label_2
_geom_torsion_atom_site_label_3
_geom_torsion_atom_site_label_4
_geom_torsion
_geom_torsion_site_symmetry_1
_geom_torsion_site_symmetry_2
_geom_torsion_site_symmetry_3
_geom_torsion_site_symmetry_4
_geom_torsion_publ_flag
C22' N1 C1 C2 -179.3(7) . . . . ?
C22 N1 C1 C2 -179.3(7) . . . . ?
U N1 C1 C2 -2.9(12) . . . . ?
N1 C1 C2 C3 174.5(8) . . . . ?
N1 C1 C2 C7 -6.7(12) . . . . ?
C7 C2 C3 C4 2.8(11) . . . . ?
C1 C2 C3 C4 -178.4(7) . . . . ?
C2 C3 C4 C5 -1.4(11) . . . . ?
C3 C4 C5 C6 -0.5(11) . . . . ?
C8' O5 C6 C5 1.6(13) . . . . ?
C8 O5 C6 C5 8.6(12) . . . . ?
Ca O5 C6 C5 163.3(5) . . . . ?
C8' O5 C6 C7 -179.9(10) . . . . ?
C8 O5 C6 C7 -172.9(10) . . . . ?
Ca O5 C6 C7 -18.3(7) . . . . ?
C4 C5 C6 O5 179.4(6) . . . . ?
C4 C5 C6 C7 1.0(10) . . . . ?
U O1 C7 C2 21.5(10) . . . . ?
Ca O1 C7 C2 -164.2(5) . . . . ?
U O1 C7 C6 -158.9(4) . . . . ?
Ca O1 C7 C6 15.4(7) . . . . ?
C3 C2 C7 O1 177.4(6) . . . . ?
C1 C2 C7 O1 -1.3(11) . . . . ?
C3 C2 C7 C6 -2.2(9) . . . . ?
C1 C2 C7 C6 179.1(6) . . . . ?
O5 C6 C7 O1 2.2(8) . . . . ?
C5 C6 C7 O1 -179.3(6) . . . . ?
O5 C6 C7 C2 -178.2(6) . . . . ?
C5 C6 C7 C2 0.3(9) . . . . ?
C6 O5 C8 C9 160.8(10) . . . . ?
Ca O5 C8 C9 8.4(18) . . . . ?
O5 C8 C9 O4 31.2(17) . . . . ?
C8 C9 O4 C10 75.4(14) . . . . ?
C8 C9 O4 Ca -55.9(12) . . . . ?
C9 O4 C10 C11 -178.6(10) . . . . ?
Ca O4 C10 C11 -50.6(12) . . . . ?
O4 C10 C11 O3 55.8(14) . . . . ?
C10 C11 O3 C12 167.8(14) . . . . ?
C10 C11 O3 Ca -39.5(13) . . . . ?
C11 O3 C12 C13 -12(2) . . . . ?
Ca O3 C12 C13 -166.0(10) . . . . ?
C11 O3 C12 C17 171.5(13) . . . . ?
Ca O3 C12 C17 17.6(16) . . . . ?
O3 C12 C13 C14 -176.4(19) . . . . ?
C17 C12 C13 C14 0.0 . . . . ?
C12 C13 C14 C15 0.0 . . . . ?
C13 C14 C15 C16 0.0 . . . . ?
C14 C15 C16 C18 -177(2) . . . . ?
C14 C15 C16 C17 0.0 . . . . ?
U O2 C17 C16 -50.1(19) . . . . ?
Ca O2 C17 C16 169.5(10) . . . . ?
U O2 C17 C12 137.1(10) . . . . ?
Ca O2 C17 C12 -3(2) . . . . ?
C18 C16 C17 O2 4(2) . . . . ?
C15 C16 C17 O2 -172(2) . . . . ?
C18 C16 C17 C12 176(3) . . . . ?
C15 C16 C17 C12 0.0 . . . . ?
O3 C12 C17 O2 -10.3(19) . . . . ?
C13 C12 C17 O2 173(2) . . . . ?
O3 C12 C17 C16 176.5(19) . . . . ?
C13 C12 C17 C16 0.0 . . . . ?
C6 O5 C8' C9' -166.1(9) . . . . ?
Ca O5 C8' C9' 31.6(15) . . . . ?
O5 C8' C9' O4' -51.9(17) . . . . ?
C8' C9' O4' C10' 177.7(10) . . . . ?
C8' C9' O4' Ca 48.1(13) . . . . ?
C9' O4' C10' C11' -72.0(14) . . . . ?
Ca O4' C10' C11' 59.4(12) . . . . ?
O4' C10' C11' O3' -46.9(16) . . . . ?
C10' C11' O3' C12' -164.7(14) . . . . ?
C10' C11' O3' Ca 14.4(16) . . . . ?
C11' O3' C12' C13' -3(2) . . . . ?
Ca O3' C12' C13' 177.8(10) . . . . ?
C11' O3' C12' C17' 164.8(13) . . . . ?
Ca O3' C12' C17' -14.3(15) . . . . ?
O3' C12' C13' C14' 167.0(19) . . . . ?
C17' C12' C13' C14' 0.0 . . . . ?
C12' C13' C14' C15' 0.0 . . . . ?
C13' C14' C15' C16' 0.0 . . . . ?
C14' C15' C16' C17' 0.0 . . . . ?
C14' C15' C16' C18 178(2) . . . . ?
C15' C16' C17' C12' 0.0 . . . . ?
C18 C16' C17' C12' -178(2) . . . . ?
C15' C16' C17' O2 174(2) . . . . ?
C18 C16' C17' O2 -3.7(17) . . . . ?
O3' C12' C17' C16' -169.0(16) . . . . ?
C13' C12' C17' C16' 0.0 . . . . ?
O3' C12' C17' O2 16.7(17) . . . . ?
C13' C12' C17' O2 -174.3(19) . . . . ?
U O2 C17' C16' -35.4(19) . . . . ?
Ca O2 C17' C16' 173.4(8) . . . . ?
U O2 C17' C12' 138.9(10) . . . . ?
Ca O2 C17' C12' -12.3(19) . . . . ?
C19 N2 C18 C16 174.8(15) . . . . ?
U N2 C18 C16 4.8(17) . . . . ?
C19' N2 C18 C16' -175.5(14) . . . . ?
U N2 C18 C16' 14.5(16) . . . . ?
C15 C16 C18 N2 -163.6(10) . . . . ?
C17 C16 C18 N2 20(3) . . . . ?
C17' C16' C18 N2 11(2) . . . . ?
C15' C16' C18 N2 -166.7(10) . . . . ?
C18 N2 C19 C20 -129.7(7) . . . . ?
U N2 C19 C20 41.1(8) . . . . ?
C18 N2 C19' C20' 175.6(10) . . . . ?
U N2 C19' C20' -13.6(11) . . . . ?
C21 N3 C20 C19 172.0(8) . . . . ?
C23 N3 C20 C19 -69.4(9) . . . . ?
U N3 C20 C19 52.9(9) . . . . ?
N2 C19 C20 N3 -61.5(10) . . . . ?
C20 N3 C21 C22 -173.7(8) . . . . ?
C23 N3 C21 C22 70.3(10) . . . . ?
U N3 C21 C22 -53.0(9) . . . . ?
C1 N1 C22 C21 151.2(7) . . . . ?
U N1 C22 C21 -25.7(8) . . . . ?
N3 C21 C22 N1 53.9(10) . . . . ?
C21' N3 C20' C19' -180.0(15) . . . . ?
C23' N3 C20' C19' 64(2) . . . . ?
U N3 C20' C19' -56.0(17) . . . . ?
N2 C19' C20' N3 46.6(19) . . . . ?
C20' N3 C21' C22' 174.3(16) . . . . ?
C23' N3 C21' C22' -66.0(19) . . . . ?
U N3 C21' C22' 50.4(17) . . . . ?
C1 N1 C22' C21' -156.5(9) . . . . ?
U N1 C22' C21' 26.6(10) . . . . ?
N3 C21' C22' N1 -52.4(18) . . . . ?
O12 S1 O11 Ca 27.2(13) . . . . ?
O13 S1 O11 Ca 163.5(10) . . . . ?
C24 S1 O11 Ca -85.6(11) . . . . ?
O12 S1 C24 F13 -56.6(6) . . . . ?
O13 S1 C24 F13 -178.2(5) . . . . ?
O11 S1 C24 F13 64.3(6) . . . . ?
O12 S1 C24 F12 -177.5(5) . . . . ?
O13 S1 C24 F12 60.9(6) . . . . ?
O11 S1 C24 F12 -56.6(6) . . . . ?
O12 S1 C24 F11 62.8(6) . . . . ?
O13 S1 C24 F11 -58.8(6) . . . . ?
O11 S1 C24 F11 -176.3(5) . . . . ?
O23 S2 O21 Ca -76.4(11) . . . . ?
O22 S2 O21 Ca 62.6(11) . . . . ?
C25 S2 O21 Ca 172.8(9) . . . . ?
O23 S2 C25 F23 -177.9(6) . . . . ?
O21 S2 C25 F23 -57.8(7) . . . . ?
O22 S2 C25 F23 61.3(7) . . . . ?
O23 S2 C25 F21 60.2(7) . . . . ?
O21 S2 C25 F21 -179.6(6) . . . . ?
O22 S2 C25 F21 -60.5(7) . . . . ?
O23 S2 C25 F22 -57.5(7) . . . . ?
O21 S2 C25 F22 62.7(7) . . . . ?
O22 S2 C25 F22 -178.3(6) . . . . ?
